data_7123228
loop_
_publ_author_name
'Dissanayake, Komadhie'
'Ebukuyo, Peters'
'Dhahir, Yasser'
'Wheeler, Kraig'
'He, Hongshan'

_publ_section_title
;
 A BODIPY-functionalized PdII photoredox catalyst for Sonogashira C-C
 cross-coupling reactions
;
_journal_name_full 'Chemical Communications'
_journal_paper_doi 10.1039/C9CC01365B
_journal_year 2019
_chemical_formula_sum 'C38 H34 B2 Cl2 F4 N6 Pd'
_chemical_formula_weight 849.63
_space_group_crystal_system monoclinic
_space_group_IT_number 15
_space_group_name_Hall '-C 2yc'
_space_group_name_H-M_alt 'C 1 2/c 1'
_symmetry_space_group_name_Hall '-C 2yc'
_symmetry_space_group_name_H-M 'C 1 2/c 1'
_atom_sites_solution_hydrogens geom
_audit_creation_method SHELXL-2014/7
_audit_update_record
;
2019-02-17 deposited with the CCDC.    2019-03-28 downloaded from the CCDC.
;
_cell_angle_alpha 90
_cell_angle_beta 90.3090(10)
_cell_angle_gamma 90
_cell_formula_units_Z 4
_cell_length_a 19.3737(4)
_cell_length_b 10.1392(2)
_cell_length_c 18.4928(4)
_cell_measurement_reflns_used 9980
_cell_measurement_temperature 100(2)
_cell_measurement_theta_max 68.183
_cell_measurement_theta_min 4.645
_cell_volume 3632.56(13)
_computing_cell_refinement APEX2
_computing_data_collection 'APEX2 (Bruker, 2013)'
_computing_data_reduction
;
SADABS (Bruker, 2013) and XPREP (Bruker, 2013)
;
_computing_molecular_graphics 'XSEED (Barbour, 2001)'
_computing_publication_material 'XSEED (Barbour, 2001)'
_computing_structure_refinement 'SHELXL-2014/7 (Sheldrick, 2014)'
_diffrn_ambient_temperature 100(2)
_diffrn_detector_area_resol_mean 8.33
_diffrn_measured_fraction_theta_full 0.995
_diffrn_measured_fraction_theta_max 0.993
_diffrn_measurement_device_type 'Bruker APEXII CCD'
_diffrn_measurement_method 'phi and omega scans'
_diffrn_radiation_type CuK\a
_diffrn_radiation_wavelength 1.54178
_diffrn_reflns_av_R_equivalents 0.0265
_diffrn_reflns_av_unetI/netI 0.0138
_diffrn_reflns_Laue_measured_fraction_full 0.995
_diffrn_reflns_Laue_measured_fraction_max 0.993
_diffrn_reflns_limit_h_max 23
_diffrn_reflns_limit_h_min -23
_diffrn_reflns_limit_k_max 10
_diffrn_reflns_limit_k_min -12
_diffrn_reflns_limit_l_max 22
_diffrn_reflns_limit_l_min -22
_diffrn_reflns_number 26825
_diffrn_reflns_point_group_measured_fraction_full 0.995
_diffrn_reflns_point_group_measured_fraction_max 0.993
_diffrn_reflns_theta_full 67.679
_diffrn_reflns_theta_max 68.238
_diffrn_reflns_theta_min 4.565
_exptl_absorpt_coefficient_mu 5.972
_exptl_absorpt_correction_T_max 0.7531
_exptl_absorpt_correction_T_min 0.5146
_exptl_absorpt_correction_type multi-scan
_exptl_absorpt_process_details 'SADABS-2014/5, Bruker AXS'
_exptl_crystal_colour 'dark orange'
_exptl_crystal_density_diffrn 1.554
_exptl_crystal_description 'transparent block'
_exptl_crystal_F_000 1720
_exptl_crystal_size_max 0.138
_exptl_crystal_size_mid 0.095
_exptl_crystal_size_min 0.072
_refine_diff_density_max 1.043
_refine_diff_density_min -0.265
_refine_diff_density_rms 0.085
_refine_ls_extinction_method none
_refine_ls_goodness_of_fit_ref 1.098
_refine_ls_hydrogen_treatment constr
_refine_ls_matrix_type full
_refine_ls_number_parameters 244
_refine_ls_number_reflns 3311
_refine_ls_number_restraints 0
_refine_ls_restrained_S_all 1.098
_refine_ls_R_factor_all 0.0317
_refine_ls_R_factor_gt 0.0312
_refine_ls_shift/su_max 0.000
_refine_ls_shift/su_mean 0.000
_refine_ls_structure_factor_coef Fsqd
_refine_ls_weighting_details 'w=1/[\s^2^(Fo^2^)+(0.0452P)^2^+11.4845P] where P=(Fo^2^+2Fc^2^)/3'
_refine_ls_weighting_scheme calc
_refine_ls_wR_factor_gt 0.0836
_refine_ls_wR_factor_ref 0.0842
_reflns_Friedel_coverage 0.000
_reflns_number_gt 3246
_reflns_number_total 3311
_reflns_threshold_expression 'I > 2\s(I)'
_cod_data_source_file c9cc01365b2.cif
_cod_data_source_block 15hhe10a
_cod_database_code 7123228
_shelx_shelxl_version_number 2014/7
_shelx_space_group_comment
;
The symmetry employed for this shelxl refinement is uniquely defined
by the following loop, which should always be used as a source of
symmetry information in preference to the above space-group names.
They are only intended as comments.
;
_shelx_estimated_absorpt_t_min 0.493
_shelx_estimated_absorpt_t_max 0.673

loop_
_space_group_symop_operation_xyz
'x, y, z'
'-x, y, -z+1/2'
'x+1/2, y+1/2, z'
'-x+1/2, y+1/2, -z+1/2'
'-x, -y, -z'
'x, -y, z-1/2'
'-x+1/2, -y+1/2, -z'
'x+1/2, -y+1/2, z-1/2'

loop_
_atom_site_label
_atom_site_type_symbol
_atom_site_fract_x
_atom_site_fract_y
_atom_site_fract_z
_atom_site_U_iso_or_equiv
_atom_site_adp_type
_atom_site_occupancy
_atom_site_site_symmetry_order
_atom_site_calc_flag
_atom_site_refinement_flags_posn
_atom_site_refinement_flags_adp
_atom_site_refinement_flags_occupancy
Pd1 Pd 0.0000 0.20216(2) 0.2500 0.01688(10) Uani 1 2 d S T P
Cl1 Cl 0.06501(3) 0.04700(7) 0.19359(4) 0.02852(17) Uani 1 1 d . . .
F1 F 0.19875(9) 1.06747(17) 0.06937(10) 0.0359(4) Uani 1 1 d . . .
F2 F 0.24828(9) 0.94453(18) -0.01844(9) 0.0320(4) Uani 1 1 d . . .
N1 N 0.05017(10) 0.3536(2) 0.20059(11) 0.0166(4) Uani 1 1 d . . .
N2 N 0.23832(12) 0.8480(2) 0.10007(12) 0.0248(5) Uani 1 1 d . . .
N3 N 0.13481(12) 0.8808(2) 0.02185(12) 0.0237(5) Uani 1 1 d . . .
C1 C 0.09939(13) 0.3495(3) 0.15107(14) 0.0201(5) Uani 1 1 d . . .
H1 H 0.1155 0.2662 0.1347 0.024 Uiso 1 1 calc R U .
C2 C 0.12839(13) 0.4646(3) 0.12214(14) 0.0207(5) Uani 1 1 d . . .
H2 H 0.1636 0.4581 0.0868 0.025 Uiso 1 1 calc R U .
C3 C 0.10615(13) 0.5873(3) 0.14458(14) 0.0194(5) Uani 1 1 d . . .
C4 C 0.05359(13) 0.5943(3) 0.19780(14) 0.0180(5) Uani 1 1 d . . .
C5 C 0.02702(12) 0.4742(2) 0.22359(13) 0.0167(5) Uani 1 1 d . . .
C6 C 0.02590(14) 0.7156(3) 0.22554(15) 0.0227(6) Uani 1 1 d . . .
H6 H 0.0443 0.7972 0.2093 0.027 Uiso 1 1 calc R U .
C7 C 0.13757(14) 0.7089(3) 0.11315(15) 0.0203(5) Uani 1 1 d . . .
C8 C 0.20421(14) 0.7447(3) 0.13500(14) 0.0230(6) Uani 1 1 d . . .
C9 C 0.25088(15) 0.6880(3) 0.18682(16) 0.0276(6) Uani 1 1 d . . .
C10 C 0.31195(15) 0.7559(3) 0.17995(16) 0.0311(6) Uani 1 1 d . . .
H10 H 0.3530 0.7399 0.2069 0.037 Uiso 1 1 calc R U .
C11 C 0.30334(15) 0.8532(3) 0.12631(16) 0.0280(6) Uani 1 1 d . . .
C12 C 0.35583(15) 0.9487(3) 0.10057(17) 0.0346(7) Uani 1 1 d . . .
H12A H 0.3719 0.9222 0.0526 0.052 Uiso 1 1 calc R U .
H12B H 0.3950 0.9501 0.1344 0.052 Uiso 1 1 calc R U .
H12C H 0.3353 1.0369 0.0978 0.052 Uiso 1 1 calc R U .
C13 C 0.23942(17) 0.5772(4) 0.23945(18) 0.0362(7) Uani 1 1 d . . .
H13A H 0.2405 0.4929 0.2136 0.054 Uiso 1 1 calc R U .
H13B H 0.1944 0.5882 0.2626 0.054 Uiso 1 1 calc R U .
H13C H 0.2759 0.5785 0.2764 0.054 Uiso 1 1 calc R U .
C14 C 0.10256(14) 0.7760(3) 0.05796(15) 0.0219(5) Uani 1 1 d . . .
C15 C 0.03655(14) 0.7565(3) 0.02477(15) 0.0251(6) Uani 1 1 d . . .
C16 C 0.03140(15) 0.8473(3) -0.03010(16) 0.0296(6) Uani 1 1 d . . .
H16 H -0.0069 0.8576 -0.0619 0.035 Uiso 1 1 calc R U .
C17 C 0.09259(15) 0.9229(3) -0.03127(16) 0.0280(6) Uani 1 1 d . . .
C18 C 0.11052(17) 1.0315(3) -0.08291(18) 0.0354(7) Uani 1 1 d . . .
H18A H 0.1262 1.1090 -0.0557 0.053 Uiso 1 1 calc R U .
H18B H 0.0697 1.0547 -0.1117 0.053 Uiso 1 1 calc R U .
H18C H 0.1474 1.0018 -0.1151 0.053 Uiso 1 1 calc R U .
C19 C -0.01940(14) 0.6604(3) 0.04497(17) 0.0288(6) Uani 1 1 d . . .
H19A H -0.0395 0.6865 0.0913 0.043 Uiso 1 1 calc R U .
H19B H 0.0003 0.5717 0.0492 0.043 Uiso 1 1 calc R U .
H19C H -0.0554 0.6606 0.0075 0.043 Uiso 1 1 calc R U .
B1 B 0.20630(17) 0.9399(3) 0.04189(18) 0.0258(7) Uani 1 1 d . . .

loop_
_atom_site_aniso_label
_atom_site_aniso_U_11
_atom_site_aniso_U_22
_atom_site_aniso_U_33
_atom_site_aniso_U_23
_atom_site_aniso_U_13
_atom_site_aniso_U_12
Pd1 0.01751(15) 0.01173(15) 0.02145(15) 0.000 0.00511(10) 0.000
Cl1 0.0321(4) 0.0169(3) 0.0366(4) -0.0011(3) 0.0111(3) 0.0029(3)
F1 0.0418(10) 0.0235(9) 0.0423(10) -0.0035(7) 0.0102(8) -0.0078(7)
F2 0.0295(9) 0.0380(10) 0.0287(9) 0.0031(7) 0.0125(7) -0.0086(7)
N1 0.0130(9) 0.0178(11) 0.0189(10) 0.0003(8) 0.0034(8) -0.0003(8)
N2 0.0230(11) 0.0265(13) 0.0248(12) -0.0021(10) 0.0061(9) -0.0092(10)
N3 0.0244(11) 0.0218(12) 0.0251(11) 0.0035(9) 0.0072(9) -0.0031(9)
C1 0.0184(12) 0.0207(14) 0.0211(12) -0.0020(10) 0.0029(10) 0.0028(10)
C2 0.0188(12) 0.0223(14) 0.0211(12) -0.0004(10) 0.0052(10) -0.0014(10)
C3 0.0170(12) 0.0202(13) 0.0211(12) 0.0015(10) 0.0000(10) -0.0034(10)
C4 0.0179(12) 0.0162(13) 0.0197(12) 0.0001(10) 0.0011(9) -0.0010(10)
C5 0.0149(11) 0.0152(13) 0.0201(12) -0.0007(10) -0.0006(10) 0.0005(9)
C6 0.0261(14) 0.0155(14) 0.0264(14) 0.0017(10) 0.0039(11) -0.0026(10)
C7 0.0197(13) 0.0193(14) 0.0222(13) -0.0019(10) 0.0080(10) -0.0026(10)
C8 0.0228(13) 0.0227(14) 0.0234(13) -0.0012(11) 0.0070(10) -0.0064(11)
C9 0.0269(15) 0.0303(16) 0.0255(14) -0.0011(11) 0.0024(11) -0.0051(12)
C10 0.0245(14) 0.0375(18) 0.0312(15) -0.0029(13) -0.0022(12) -0.0056(13)
C11 0.0254(14) 0.0316(16) 0.0271(14) -0.0068(12) 0.0062(11) -0.0087(12)
C12 0.0248(14) 0.0444(19) 0.0347(16) -0.0077(14) 0.0089(12) -0.0152(13)
C13 0.0316(16) 0.0430(19) 0.0340(16) 0.0120(14) -0.0049(13) -0.0096(14)
C14 0.0231(13) 0.0183(13) 0.0244(13) 0.0008(10) 0.0073(10) -0.0038(10)
C15 0.0236(14) 0.0231(15) 0.0287(14) -0.0010(11) 0.0055(11) -0.0010(11)
C16 0.0264(14) 0.0327(17) 0.0296(15) 0.0047(12) 0.0009(12) 0.0007(12)
C17 0.0325(15) 0.0236(15) 0.0279(14) 0.0027(11) 0.0068(12) 0.0017(12)
C18 0.0380(17) 0.0319(17) 0.0365(17) 0.0115(13) 0.0056(13) -0.0008(13)
C19 0.0225(14) 0.0297(16) 0.0341(15) 0.0025(12) -0.0014(11) -0.0046(12)
B1 0.0256(16) 0.0237(16) 0.0281(16) 0.0012(13) 0.0090(13) -0.0075(12)

loop_
_atom_type_symbol
_atom_type_description
_atom_type_scat_dispersion_real
_atom_type_scat_dispersion_imag
_atom_type_scat_source
C C 0.0181 0.0091 'International Tables Vol C Tables 4.2.6.8 and 6.1.1.4'
H H 0.0000 0.0000 'International Tables Vol C Tables 4.2.6.8 and 6.1.1.4'
B B 0.0090 0.0039 'International Tables Vol C Tables 4.2.6.8 and 6.1.1.4'
N N 0.0311 0.0180 'International Tables Vol C Tables 4.2.6.8 and 6.1.1.4'
F F 0.0727 0.0534 'International Tables Vol C Tables 4.2.6.8 and 6.1.1.4'
Pd Pd 0.1215 3.9337 'International Tables Vol C Tables 4.2.6.8 and 6.1.1.4'
Cl Cl 0.3639 0.7018 'International Tables Vol C Tables 4.2.6.8 and 6.1.1.4'

loop_
_geom_angle_atom_site_label_1
_geom_angle_atom_site_label_2
_geom_angle_atom_site_label_3
_geom_angle
_geom_angle_site_symmetry_1
_geom_angle_site_symmetry_3
N1 Pd1 N1 82.12(12) . 2
N1 Pd1 Cl1 92.80(6) . .
N1 Pd1 Cl1 174.31(6) 2 .
N1 Pd1 Cl1 174.31(6) . 2
N1 Pd1 Cl1 92.80(6) 2 2
Cl1 Pd1 Cl1 92.37(3) . 2
C1 N1 C5 118.7(2) . .
C1 N1 Pd1 129.26(18) . .
C5 N1 Pd1 112.07(16) . .
C11 N2 C8 107.8(2) . .
C11 N2 B1 126.5(2) . .
C8 N2 B1 125.6(2) . .
C17 N3 C14 108.5(2) . .
C17 N3 B1 126.2(2) . .
C14 N3 B1 125.3(2) . .
N1 C1 C2 121.9(2) . .
C3 C2 C1 120.6(2) . .
C2 C3 C4 118.6(2) . .
C2 C3 C7 119.9(2) . .
C4 C3 C7 121.5(2) . .
C5 C4 C3 117.1(2) . .
C5 C4 C6 118.8(2) . .
C3 C4 C6 124.1(2) . .
N1 C5 C4 123.1(2) . .
N1 C5 C5 116.87(13) . 2
C4 C5 C5 120.02(14) . 2
C6 C6 C4 121.17(15) 2 .
C8 C7 C14 121.8(2) . .
C8 C7 C3 118.6(2) . .
C14 C7 C3 119.2(2) . .
N2 C8 C7 119.9(3) . .
N2 C8 C9 108.1(2) . .
C7 C8 C9 131.8(3) . .
C10 C9 C8 106.1(3) . .
C10 C9 C13 124.3(3) . .
C8 C9 C13 129.6(3) . .
C9 C10 C11 108.5(3) . .
N2 C11 C10 109.4(2) . .
N2 C11 C12 123.4(3) . .
C10 C11 C12 127.2(3) . .
C7 C14 N3 120.0(2) . .
C7 C14 C15 132.4(3) . .
N3 C14 C15 107.5(2) . .
C16 C15 C14 106.6(2) . .
C16 C15 C19 124.6(3) . .
C14 C15 C19 128.8(3) . .
C15 C16 C17 108.5(3) . .
N3 C17 C16 108.9(3) . .
N3 C17 C18 123.8(3) . .
C16 C17 C18 127.3(3) . .
F2 B1 F1 108.9(2) . .
F2 B1 N2 110.2(2) . .
F1 B1 N2 110.3(2) . .
F2 B1 N3 110.4(2) . .
F1 B1 N3 110.4(2) . .
N2 B1 N3 106.7(2) . .

loop_
_geom_bond_atom_site_label_1
_geom_bond_atom_site_label_2
_geom_bond_distance
_geom_bond_site_symmetry_2
Pd1 N1 2.036(2) .
Pd1 N1 2.036(2) 2
Pd1 Cl1 2.2724(7) .
Pd1 Cl1 2.2725(7) 2
F1 B1 1.398(4) .
F2 B1 1.385(4) .
N1 C1 1.326(3) .
N1 C5 1.371(3) .
N2 C11 1.349(4) .
N2 C8 1.398(4) .
N2 B1 1.551(4) .
N3 C17 1.344(4) .
N3 C14 1.403(3) .
N3 B1 1.552(4) .
C1 C2 1.402(4) .
C2 C3 1.381(4) .
C3 C4 1.422(4) .
C3 C7 1.494(4) .
C4 C5 1.406(4) .
C4 C6 1.437(4) .
C5 C5 1.436(5) 2
C6 C6 1.355(6) 2
C7 C8 1.399(4) .
C7 C14 1.399(4) .
C8 C9 1.434(4) .
C9 C10 1.376(4) .
C9 C13 1.503(4) .
C10 C11 1.408(5) .
C11 C12 1.484(4) .
C14 C15 1.429(4) .
C15 C16 1.374(4) .
C15 C19 1.506(4) .
C16 C17 1.412(4) .
C17 C18 1.500(4) .
